data_4074385
loop_
_publ_author_name
'Izod, Keith'
'Wills, Corinne'
'Clegg, William'
'Harrington, Ross W.'

_publ_section_title
;
 Heavier Alkali Metal Complexes of a Silicon- and
 Phosphine-Borane-Stabilized Carbanion
;
_journal_issue 22
_journal_name_full Organometallics
_journal_page_first 5326
_journal_paper_doi 10.1021/om0606082
_journal_volume 25
_journal_year 2006
_chemical_formula_moiety 'C17 H43 B Na O2 P Si2, 0.5 C7 H8'
_chemical_formula_sum 'C20.5 H47 B Na O2 P Si2'
_chemical_formula_weight 446.53
_chemical_name_systematic
;
 ?
;
_space_group_IT_number 14
_symmetry_cell_setting monoclinic
_symmetry_space_group_name_Hall '-P 2yn'
_symmetry_space_group_name_H-M 'P 1 21/n 1'
_atom_sites_solution_hydrogens difmap
_atom_sites_solution_primary direct
_atom_sites_solution_secondary difmap
_audit_creation_method SHELXL-97
_cell_angle_alpha 90.00
_cell_angle_beta 94.057(19)
_cell_angle_gamma 90.00
_cell_formula_units_Z 4
_cell_length_a 9.645(2)
_cell_length_b 13.1887(13)
_cell_length_c 22.357(3)
_cell_measurement_reflns_used 159
_cell_measurement_temperature 150(2)
_cell_measurement_theta_max 27.50
_cell_measurement_theta_min 2.50
_cell_volume 2836.8(8)
_computing_cell_refinement EvalCCD
_computing_data_collection 'Nonius COLLECT'
_computing_data_reduction EvalCCD
_computing_molecular_graphics 'Bruker SHELXTL'
_computing_publication_material 'Bruker SHELXTL and local programs'
_computing_structure_refinement 'Bruker SHELXTL'
_computing_structure_solution SIR97
_diffrn_ambient_temperature 150(2)
_diffrn_measured_fraction_theta_full 0.991
_diffrn_measured_fraction_theta_max 0.991
_diffrn_measurement_device_type 'Nonius KappaCCD diffractometer'
_diffrn_measurement_method '\f and \w scans'
_diffrn_radiation_monochromator graphite
_diffrn_radiation_source 'sealed tube'
_diffrn_radiation_type MoK\a
_diffrn_radiation_wavelength 0.71073
_diffrn_reflns_av_R_equivalents 0.0452
_diffrn_reflns_av_sigmaI/netI 0.0425
_diffrn_reflns_limit_h_max 11
_diffrn_reflns_limit_h_min -11
_diffrn_reflns_limit_k_max 15
_diffrn_reflns_limit_k_min -15
_diffrn_reflns_limit_l_max 26
_diffrn_reflns_limit_l_min -26
_diffrn_reflns_number 23462
_diffrn_reflns_theta_full 25.00
_diffrn_reflns_theta_max 25.00
_diffrn_reflns_theta_min 4.10
_diffrn_standards_number 0
_exptl_absorpt_coefficient_mu 0.209
_exptl_absorpt_correction_T_max 0.917
_exptl_absorpt_correction_T_min 0.892
_exptl_absorpt_correction_type multi-scan
_exptl_absorpt_process_details SADABS
_exptl_crystal_colour colourless
_exptl_crystal_density_diffrn 1.046
_exptl_crystal_density_method 'not measured'
_exptl_crystal_description block
_exptl_crystal_F_000 980
_exptl_crystal_size_max 0.56
_exptl_crystal_size_mid 0.50
_exptl_crystal_size_min 0.42
_refine_diff_density_max 0.575
_refine_diff_density_min -0.465
_refine_diff_density_rms 0.092
_refine_ls_extinction_coef 0.016(3)
_refine_ls_extinction_expression Fc^*^=kFc[1+0.001xFc^2^\l^3^/sin(2\q)]^-1/4^
_refine_ls_extinction_method SHELXL
_refine_ls_goodness_of_fit_ref 1.060
_refine_ls_hydrogen_treatment mixed
_refine_ls_matrix_type full
_refine_ls_number_parameters 248
_refine_ls_number_reflns 4964
_refine_ls_number_restraints 0
_refine_ls_restrained_S_all 1.060
_refine_ls_R_factor_all 0.0741
_refine_ls_R_factor_gt 0.0560
_refine_ls_shift/su_max 0.000
_refine_ls_shift/su_mean 0.000
_refine_ls_structure_factor_coef Fsqd
_refine_ls_weighting_details 'calc w=1/[\s^2^(Fo^2^)+(0.1210P)^2^+0.0000P] where P=(Fo^2^+2Fc^2^)/3'
_refine_ls_weighting_scheme calc
_refine_ls_wR_factor_gt 0.1625
_refine_ls_wR_factor_ref 0.1720
_reflns_number_gt 3773
_reflns_number_total 4964
_reflns_threshold_expression I>2\s(I)
_cod_data_source_file om0606082si20060705_103118.cif
_cod_data_source_block 6a
_cod_original_sg_symbol_H-M 'P 21/n'
_cod_original_formula_sum 'C20.50 H47 B Na O2 P Si2'
_cod_database_code 4074385

loop_
_symmetry_equiv_pos_as_xyz
'x, y, z'
'-x+1/2, y+1/2, -z+1/2'
'-x, -y, -z'
'x-1/2, -y-1/2, z-1/2'

loop_
_atom_site_label
_atom_site_type_symbol
_atom_site_fract_x
_atom_site_fract_y
_atom_site_fract_z
_atom_site_U_iso_or_equiv
_atom_site_adp_type
_atom_site_occupancy
_atom_site_symmetry_multiplicity
_atom_site_calc_flag
_atom_site_refinement_flags
_atom_site_disorder_assembly
_atom_site_disorder_group
Na Na 0.15669(11) 0.25344(8) 0.29207(4) 0.0302(3) Uani 1 1 d . . .
P P 0.06029(7) 0.02015(5) 0.22870(3) 0.0268(2) Uani 1 1 d . A .
Si1 Si -0.12702(7) 0.20211(6) 0.19246(3) 0.0281(2) Uani 1 1 d . A .
Si2 Si 0.16201(7) 0.16972(5) 0.13926(3) 0.0258(2) Uani 1 1 d . A .
O1 O 0.3205(2) 0.18834(16) 0.36566(9) 0.0465(6) Uani 1 1 d . . .
O2 O 0.0059(2) 0.29506(15) 0.36682(9) 0.0407(5) Uani 1 1 d . . .
B B 0.2312(4) -0.0567(3) 0.22554(17) 0.0423(9) Uani 1 1 d . . .
H1A H 0.319(4) -0.010(3) 0.2478(16) 0.066(11) Uiso 1 1 d . . .
H1B H 0.195(3) -0.134(3) 0.2447(15) 0.060(10) Uiso 1 1 d . . .
H1C H 0.252(3) -0.079(2) 0.1771(14) 0.041(8) Uiso 1 1 d . . .
C1 C 0.0485(3) 0.14453(18) 0.20134(10) 0.0220(5) Uani 1 1 d . . .
C2 C -0.0755(4) -0.0619(2) 0.19326(14) 0.0447(8) Uani 1 1 d . . .
H2A H -0.0641 -0.0662 0.1501 0.067 Uiso 1 1 calc R A .
H2B H -0.1670 -0.0334 0.1998 0.067 Uiso 1 1 calc R . .
H2C H -0.0677 -0.1298 0.2110 0.067 Uiso 1 1 calc R . .
C3 C 0.0227(4) 0.0146(2) 0.30782(12) 0.0408(8) Uani 1 1 d . . .
H3A H -0.0652 0.0496 0.3133 0.061 Uiso 1 1 calc R A .
H3B H 0.0979 0.0476 0.3324 0.061 Uiso 1 1 calc R . .
H3C H 0.0152 -0.0564 0.3202 0.061 Uiso 1 1 calc R . .
C4 C -0.1245(3) 0.3455(2) 0.19982(14) 0.0407(7) Uani 1 1 d . . .
H4A H -0.0882 0.3643 0.2404 0.061 Uiso 1 1 calc R A .
H4B H -0.2192 0.3719 0.1925 0.061 Uiso 1 1 calc R . .
H4C H -0.0649 0.3744 0.1704 0.061 Uiso 1 1 calc R . .
C5 C -0.2514(3) 0.1635(3) 0.25080(15) 0.0466(8) Uani 1 1 d . . .
H5A H -0.2678 0.0902 0.2484 0.070 Uiso 1 1 calc R A .
H5B H -0.3397 0.1995 0.2432 0.070 Uiso 1 1 calc R . .
H5C H -0.2106 0.1808 0.2909 0.070 Uiso 1 1 calc R . .
C6 C -0.2231(3) 0.1727(3) 0.11757(14) 0.0453(8) Uani 1 1 d . . .
H6A H -0.1700 0.1988 0.0851 0.068 Uiso 1 1 calc R A .
H6B H -0.3149 0.2049 0.1157 0.068 Uiso 1 1 calc R . .
H6C H -0.2342 0.0991 0.1132 0.068 Uiso 1 1 calc R . .
C7 C 0.3546(3) 0.1691(2) 0.16203(14) 0.0417(7) Uani 1 1 d . . .
H7A H 0.3762 0.2237 0.1910 0.063 Uiso 1 1 calc R A .
H7B H 0.4069 0.1796 0.1265 0.063 Uiso 1 1 calc R . .
H7C H 0.3806 0.1037 0.1804 0.063 Uiso 1 1 calc R . .
C8 C 0.1346(3) 0.0788(2) 0.07382(12) 0.0396(7) Uani 1 1 d . . .
H8A H 0.1603 0.0101 0.0871 0.059 Uiso 1 1 calc R A .
H8B H 0.1926 0.0995 0.0417 0.059 Uiso 1 1 calc R . .
H8C H 0.0366 0.0798 0.0589 0.059 Uiso 1 1 calc R . .
C9 C 0.1317(3) 0.2999(2) 0.10542(13) 0.0407(7) Uani 1 1 d . . .
H9A H 0.0340 0.3066 0.0907 0.061 Uiso 1 1 calc R A .
H9B H 0.1911 0.3089 0.0720 0.061 Uiso 1 1 calc R . .
H9C H 0.1544 0.3517 0.1360 0.061 Uiso 1 1 calc R . .
C10 C 0.4265(5) 0.1157(4) 0.3568(2) 0.0853(14) Uani 1 1 d . . .
H10A H 0.4641 0.1261 0.3172 0.102 Uiso 1 1 calc R . .
H10B H 0.3879 0.0462 0.3580 0.102 Uiso 1 1 calc R . .
C11 C 0.5360(6) 0.1286(6) 0.4043(3) 0.140(3) Uani 1 1 d . . .
H11A H 0.5331 0.0728 0.4337 0.168 Uiso 1 1 calc R . .
H11B H 0.6281 0.1280 0.3873 0.168 Uiso 1 1 calc R . .
C12 C 0.5141(6) 0.2228(4) 0.4325(3) 0.107(2) Uani 1 1 d . . .
H12A H 0.5753 0.2756 0.4172 0.129 Uiso 1 1 calc R . .
H12B H 0.5336 0.2171 0.4764 0.129 Uiso 1 1 calc R . .
C13 C 0.3631(4) 0.2489(3) 0.41736(16) 0.0643(11) Uani 1 1 d . . .
H13A H 0.3066 0.2323 0.4513 0.077 Uiso 1 1 calc R . .
H13B H 0.3525 0.3220 0.4081 0.077 Uiso 1 1 calc R . .
C14 C -0.0413(5) 0.3963(3) 0.3770(2) 0.0727(13) Uani 0.417(19) 1 d P A 1
H14A H 0.0111 0.4456 0.3541 0.087 Uiso 0.417(19) 1 calc PR A 1
H14B H -0.1415 0.4028 0.3645 0.087 Uiso 0.417(19) 1 calc PR A 1
C14A C -0.0413(5) 0.3963(3) 0.3770(2) 0.0727(13) Uani 0.583(19) 1 d P A 2
H14C H -0.1105 0.4164 0.3444 0.087 Uiso 0.583(19) 1 calc PR A 2
H14D H 0.0380 0.4439 0.3771 0.087 Uiso 0.583(19) 1 calc PR A 2
C15 C -0.018(2) 0.4137(9) 0.4380(5) 0.064(4) Uani 0.417(19) 1 d P A 1
H15A H -0.0835 0.4654 0.4516 0.076 Uiso 0.417(19) 1 calc PR A 1
H15B H 0.0781 0.4368 0.4480 0.076 Uiso 0.417(19) 1 calc PR A 1
C15A C -0.1065(15) 0.4018(6) 0.4368(3) 0.051(3) Uani 0.583(19) 1 d P A 2
H15C H -0.2092 0.3985 0.4315 0.061 Uiso 0.583(19) 1 calc PR A 2
H15D H -0.0784 0.4641 0.4591 0.061 Uiso 0.583(19) 1 calc PR A 2
C16 C -0.0453(5) 0.3065(3) 0.46798(15) 0.0741(13) Uani 0.417(19) 1 d P A 1
H16A H 0.0231 0.2931 0.5022 0.089 Uiso 0.417(19) 1 calc PR A 1
H16B H -0.1403 0.3023 0.4819 0.089 Uiso 0.417(19) 1 calc PR A 1
C16A C -0.0453(5) 0.3065(3) 0.46798(15) 0.0741(13) Uani 0.583(19) 1 d P A 2
H16C H 0.0449 0.3215 0.4901 0.089 Uiso 0.583(19) 1 calc PR A 2
H16D H -0.1098 0.2784 0.4963 0.089 Uiso 0.583(19) 1 calc PR A 2
C17 C -0.0272(4) 0.2346(2) 0.41747(14) 0.0462(8) Uani 1 1 d . A .
H17A H 0.0489 0.1862 0.4283 0.055 Uiso 1 1 calc R B 1
H17B H -0.1138 0.1958 0.4080 0.055 Uiso 1 1 calc R B 1

loop_
_atom_site_aniso_label
_atom_site_aniso_U_11
_atom_site_aniso_U_22
_atom_site_aniso_U_33
_atom_site_aniso_U_23
_atom_site_aniso_U_13
_atom_site_aniso_U_12
Na 0.0345(6) 0.0288(6) 0.0269(5) -0.0003(4) 0.0000(4) -0.0071(5)
P 0.0352(5) 0.0201(4) 0.0260(4) 0.0014(3) 0.0077(3) -0.0007(3)
Si1 0.0215(4) 0.0305(4) 0.0322(4) -0.0025(3) 0.0003(3) 0.0025(3)
Si2 0.0271(4) 0.0254(4) 0.0255(4) 0.0005(3) 0.0068(3) -0.0031(3)
O1 0.0478(14) 0.0424(12) 0.0474(13) -0.0021(10) -0.0101(10) 0.0064(10)
O2 0.0462(13) 0.0425(12) 0.0347(11) 0.0052(9) 0.0110(9) 0.0023(10)
B 0.057(2) 0.0303(18) 0.042(2) 0.0040(15) 0.0144(17) 0.0173(17)
C1 0.0223(14) 0.0207(12) 0.0230(12) -0.0002(10) 0.0019(10) -0.0013(10)
C2 0.056(2) 0.0307(16) 0.0481(19) -0.0021(13) 0.0109(15) -0.0155(15)
C3 0.061(2) 0.0336(16) 0.0290(15) 0.0075(12) 0.0134(14) 0.0032(15)
C4 0.0411(18) 0.0356(17) 0.0451(17) -0.0053(13) 0.0012(14) 0.0140(14)
C5 0.0290(17) 0.055(2) 0.057(2) -0.0049(16) 0.0146(14) 0.0018(15)
C6 0.0331(18) 0.0522(19) 0.0486(18) -0.0079(15) -0.0104(14) -0.0006(15)
C7 0.0258(16) 0.0462(18) 0.0545(19) -0.0063(15) 0.0119(13) -0.0034(14)
C8 0.055(2) 0.0354(16) 0.0300(15) 0.0004(12) 0.0125(13) -0.0057(14)
C9 0.054(2) 0.0325(16) 0.0363(16) 0.0071(13) 0.0102(14) -0.0062(14)
C10 0.072(3) 0.080(3) 0.101(3) -0.032(3) -0.017(3) 0.025(3)
C11 0.071(4) 0.199(8) 0.143(6) -0.039(5) -0.042(4) 0.056(4)
C12 0.116(5) 0.103(4) 0.092(4) -0.012(3) -0.066(3) 0.004(3)
C13 0.089(3) 0.056(2) 0.044(2) -0.0074(16) -0.018(2) 0.007(2)
C14 0.077(3) 0.065(3) 0.081(3) 0.032(2) 0.042(2) 0.039(2)
C14A 0.077(3) 0.065(3) 0.081(3) 0.032(2) 0.042(2) 0.039(2)
C15 0.062(10) 0.074(7) 0.056(6) -0.030(5) 0.008(6) 0.006(7)
C15A 0.072(7) 0.043(4) 0.039(3) -0.004(3) 0.003(4) 0.016(4)
C16 0.119(4) 0.069(3) 0.0357(19) 0.0083(17) 0.014(2) 0.035(3)
C16A 0.119(4) 0.069(3) 0.0357(19) 0.0083(17) 0.014(2) 0.035(3)
C17 0.061(2) 0.0396(17) 0.0401(17) 0.0068(14) 0.0162(15) -0.0024(16)

loop_
_atom_type_symbol
_atom_type_description
_atom_type_scat_dispersion_real
_atom_type_scat_dispersion_imag
_atom_type_scat_source
C C 0.0033 0.0016 'International Tables Vol C Tables 4.2.6.8 and 6.1.1.4'
H H 0.0000 0.0000 'International Tables Vol C Tables 4.2.6.8 and 6.1.1.4'
B B 0.0013 0.0007 'International Tables Vol C Tables 4.2.6.8 and 6.1.1.4'
Na Na 0.0362 0.0249 'International Tables Vol C Tables 4.2.6.8 and 6.1.1.4'
Si Si 0.0817 0.0704 'International Tables Vol C Tables 4.2.6.8 and 6.1.1.4'
P P 0.1023 0.0942 'International Tables Vol C Tables 4.2.6.8 and 6.1.1.4'
O O 0.0106 0.0060 'International Tables Vol C Tables 4.2.6.8 and 6.1.1.4'

loop_
_geom_angle_atom_site_label_1
_geom_angle_atom_site_label_2
_geom_angle_atom_site_label_3
_geom_angle
_geom_angle_site_symmetry_1
_geom_angle_site_symmetry_3
O1 Na O2 90.39(8) . .
O1 Na B 100.32(11) . 2
O1 Na C1 123.13(9) . .
O2 Na B 99.04(10) . 2
O2 Na C1 116.19(8) . .
B Na C1 121.36(10) 2 .
B P C1 120.73(14) . .
B P C2 104.97(17) . .
B P C3 103.95(15) . .
C1 P C2 112.00(13) . .
C1 P C3 111.22(12) . .
C2 P C3 102.09(15) . .
C1 Si1 C4 113.16(12) . .
C1 Si1 C5 115.60(13) . .
C1 Si1 C6 113.36(13) . .
C4 Si1 C5 102.24(14) . .
C4 Si1 C6 106.44(14) . .
C5 Si1 C6 104.95(15) . .
C1 Si2 C7 114.71(13) . .
C1 Si2 C8 113.96(12) . .
C1 Si2 C9 112.26(13) . .
C7 Si2 C8 106.62(14) . .
C7 Si2 C9 103.45(15) . .
C8 Si2 C9 104.85(13) . .
Na O1 C10 126.8(2) . .
Na O1 C13 119.78(19) . .
C10 O1 C13 108.5(3) . .
Na O2 C14 123.28(19) . .
Na O2 C17 127.68(18) . .
C14 O2 C17 107.4(2) . .
Na B P 145.0(2) 2_545 .
Na B H1A 105.4(18) 2_545 .
Na B H1B 52.6(16) 2_545 .
Na B H1C 62.8(14) 2_545 .
P B H1A 108.1(18) . .
P B H1B 99.6(16) . .
P B H1C 111.9(15) . .
H1A B H1B 123(3) . .
H1A B H1C 112(2) . .
H1B B H1C 102(2) . .
Na C1 P 103.22(11) . .
Na C1 Si1 99.66(10) . .
Na C1 Si2 104.76(11) . .
P C1 Si1 117.24(13) . .
P C1 Si2 113.64(13) . .
Si1 C1 Si2 115.41(13) . .
P C2 H2A 109.5 . .
P C2 H2B 109.5 . .
P C2 H2C 109.5 . .
H2A C2 H2B 109.5 . .
H2A C2 H2C 109.5 . .
H2B C2 H2C 109.5 . .
P C3 H3A 109.5 . .
P C3 H3B 109.5 . .
P C3 H3C 109.5 . .
H3A C3 H3B 109.5 . .
H3A C3 H3C 109.5 . .
H3B C3 H3C 109.5 . .
Si1 C4 H4A 109.5 . .
Si1 C4 H4B 109.5 . .
Si1 C4 H4C 109.5 . .
H4A C4 H4B 109.5 . .
H4A C4 H4C 109.5 . .
H4B C4 H4C 109.5 . .
Si1 C5 H5A 109.5 . .
Si1 C5 H5B 109.5 . .
Si1 C5 H5C 109.5 . .
H5A C5 H5B 109.5 . .
H5A C5 H5C 109.5 . .
H5B C5 H5C 109.5 . .
Si1 C6 H6A 109.5 . .
Si1 C6 H6B 109.5 . .
Si1 C6 H6C 109.5 . .
H6A C6 H6B 109.5 . .
H6A C6 H6C 109.5 . .
H6B C6 H6C 109.5 . .
Si2 C7 H7A 109.5 . .
Si2 C7 H7B 109.5 . .
Si2 C7 H7C 109.5 . .
H7A C7 H7B 109.5 . .
H7A C7 H7C 109.5 . .
H7B C7 H7C 109.5 . .
Si2 C8 H8A 109.5 . .
Si2 C8 H8B 109.5 . .
Si2 C8 H8C 109.5 . .
H8A C8 H8B 109.5 . .
H8A C8 H8C 109.5 . .
H8B C8 H8C 109.5 . .
Si2 C9 H9A 109.5 . .
Si2 C9 H9B 109.5 . .
Si2 C9 H9C 109.5 . .
H9A C9 H9B 109.5 . .
H9A C9 H9C 109.5 . .
H9B C9 H9C 109.5 . .
O1 C10 H10A 110.1 . .
O1 C10 H10B 110.1 . .
O1 C10 C11 108.1(4) . .
H10A C10 H10B 108.4 . .
H10A C10 C11 110.1 . .
H10B C10 C11 110.1 . .
C10 C11 H11A 110.2 . .
C10 C11 H11B 110.2 . .
C10 C11 C12 107.7(5) . .
H11A C11 H11B 108.5 . .
H11A C11 C12 110.2 . .
H11B C11 C12 110.2 . .
C11 C12 H12A 110.6 . .
C11 C12 H12B 110.6 . .
C11 C12 C13 105.8(4) . .
H12A C12 H12B 108.7 . .
H12A C12 C13 110.6 . .
H12B C12 C13 110.6 . .
O1 C13 C12 105.6(3) . .
O1 C13 H13A 110.6 . .
O1 C13 H13B 110.6 . .
C12 C13 H13A 110.6 . .
C12 C13 H13B 110.6 . .
H13A C13 H13B 108.7 . .
O2 C14 H14A 110.5 . .
O2 C14 H14B 110.5 . .
O2 C14 C15 106.3(6) . .
H14A C14 H14B 108.7 . .
H14A C14 C15 110.5 . .
H14B C14 C15 110.5 . .
C14 C15 H15A 110.9 . .
C14 C15 H15B 110.9 . .
C14 C15 C16 104.4(8) . .
H15A C15 H15B 108.9 . .
H15A C15 C16 110.9 . .
H15B C15 C16 110.9 . .
H15C C15A H15D 109.4 . .
C15 C16 H16A 111.3 . .
C15 C16 H16B 111.3 . .
C15 C16 C17 102.3(4) . .
H16A C16 H16B 109.2 . .
H16A C16 C17 111.3 . .
H16B C16 C17 111.3 . .
O2 C17 C16 106.7(3) . .
O2 C17 H17A 110.4 . .
O2 C17 H17B 110.4 . .
C16 C17 H17A 110.4 . .
C16 C17 H17B 110.4 . .
H17A C17 H17B 108.6 . .

loop_
_geom_bond_atom_site_label_1
_geom_bond_atom_site_label_2
_geom_bond_distance
_geom_bond_site_symmetry_2
Na O1 2.361(2) .
Na O2 2.357(2) .
Na B 2.766(3) 2
Na C1 2.640(3) .
P B 1.941(4) .
P C1 1.752(2) .
P C2 1.835(3) .
P C3 1.832(3) .
Si1 C1 1.853(3) .
Si1 C4 1.898(3) .
Si1 C5 1.903(3) .
Si1 C6 1.896(3) .
Si2 C1 1.858(2) .
Si2 C7 1.891(3) .
Si2 C8 1.895(3) .
Si2 C9 1.891(3) .
O1 C10 1.425(4) .
O1 C13 1.440(4) .
O2 C14 1.434(4) .
O2 C17 1.439(3) .
B Na 2.766(3) 2_545
B H1A 1.13(4) .
B H1B 1.16(3) .
B H1C 1.15(3) .
C2 H2A 0.980 .
C2 H2B 0.980 .
C2 H2C 0.980 .
C3 H3A 0.980 .
C3 H3B 0.980 .
C3 H3C 0.980 .
C4 H4A 0.980 .
C4 H4B 0.980 .
C4 H4C 0.980 .
C5 H5A 0.980 .
C5 H5B 0.980 .
C5 H5C 0.980 .
C6 H6A 0.980 .
C6 H6B 0.980 .
C6 H6C 0.980 .
C7 H7A 0.980 .
C7 H7B 0.980 .
C7 H7C 0.980 .
C8 H8A 0.980 .
C8 H8B 0.980 .
C8 H8C 0.980 .
C9 H9A 0.980 .
C9 H9B 0.980 .
C9 H9C 0.980 .
C10 H10A 0.990 .
C10 H10B 0.990 .
C10 C11 1.455(6) .
C11 H11A 0.990 .
C11 H11B 0.990 .
C11 C12 1.415(8) .
C12 H12A 0.990 .
C12 H12B 0.990 .
C12 C13 1.511(6) .
C13 H13A 0.990 .
C13 H13B 0.990 .
C14 H14A 0.990 .
C14 H14B 0.990 .
C14 C15 1.384(11) .
C15 H15A 0.990 .
C15 H15B 0.990 .
C15 C16 1.594(14) .
C15A H15C 0.990 .
C15A H15D 0.990 .
C16 H16A 0.990 .
C16 H16B 0.990 .
C16 C17 1.494(5) .
C17 H17A 0.990 .
C17 H17B 0.990 .
